data_1536344
loop_
_publ_author_name
'Weil, M.'

_publ_section_title
;
 Preparation and crystal structure of the strontium aluminium fluoride Sr5
 Al2 F16
;
_journal_name_full 'Zeitschrift fuer Anorganische und Allgemeine Chemie'
_journal_page_first 2669
_journal_page_last 2672
_journal_volume 627
_journal_year 2001
_chemical_formula_sum 'Al2 F16 Sr5'
_chemical_name_systematic 'Sr5 Al2 F16'
_space_group_IT_number 68
_symmetry_space_group_name_Hall '-C 2a 2ac'
_symmetry_space_group_name_H-M 'C c c a :2'
_cell_angle_alpha 90
_cell_angle_beta 90
_cell_angle_gamma 90
_cell_formula_units_Z 4
_cell_length_a 7.4488
_cell_length_b 12.4714
_cell_length_c 14.1411
_cell_volume 1313.665
_citation_journal_id_ASTM ZAACAB
_cod_data_source_file Weil_ZAACAB_2001_34.cif
_cod_data_source_block Al2F16Sr5
_cod_database_code 1536344

loop_
_symmetry_equiv_pos_as_xyz
x,y,z
-x+1/2,-y,z
x+1/2,-y,-z+1/2
-x,y,-z+1/2
-x,-y,-z
x-1/2,y,-z
-x-1/2,y,z-1/2
x,-y,z-1/2
x+1/2,y+1/2,z
-x+1,-y+1/2,z
x+1,-y+1/2,-z+1/2
-x+1/2,y+1/2,-z+1/2
-x+1/2,-y+1/2,-z
x,y+1/2,-z
-x,y+1/2,z-1/2
x+1/2,-y+1/2,z-1/2

loop_
_atom_site_label
_atom_site_type_symbol
_atom_site_fract_x
_atom_site_fract_y
_atom_site_fract_z
_atom_site_occupancy
_atom_site_U_iso_or_equiv
Al1 Al+3 0.25 0 0.12822 1 0.0
F1 F-1 0.3352 0.08402 0.21921 1 0.0
Sr1 Sr+2 0.25 0.5 0.12353 1 0.0
Sr3 Sr+2 0 0.25 0.03298 1 0.0
F4 F-1 0.3487 0.08187 0.03786 1 0.0
F2 F-1 0.3086 0.30254 0.10451 1 0.0
F3 F-1 0.0496 0.08204 0.12743 1 0.0
Sr2 Sr+2 0.5 0.25 0.25 1 0.0
